data_4330594
loop_
_publ_author_name
'Christopher J. Whiteoak'
'Blerina Gjoka'
'Eddy Martin'
'Marta Mart\'inez Belmonte'
'Eduardo C. Escudero-Ad\'an'
'Cristiano Zonta'
'Giulia Licini'
'Arjan W. Kleij'

_publ_section_title
;
 Reactivity Control in Iron(III) Amino Triphenolate Complexes: Comparison
 of Monomeric and Dimeric Complexes
;
_journal_name_full 'Inorganic Chemistry'
_journal_page_first 10639
_journal_page_last 10649
_journal_paper_doi 10.1021/ic3008624
_journal_volume 51
_journal_year 2012
_chemical_formula_sum 'C44 H35 Fe N2 O3'
_chemical_formula_weight 695.59
_chemical_name_systematic
; 
 ? 
;
_space_group_IT_number 14
_symmetry_cell_setting monoclinic
_symmetry_space_group_name_Hall '-P 2ybc'
_symmetry_space_group_name_H-M 'P 1 21/c 1'
_atom_sites_solution_hydrogens geom
_atom_sites_solution_primary direct
_atom_sites_solution_secondary difmap
_audit_creation_method SHELXL-97
_cell_angle_alpha 90.00
_cell_angle_beta 91.774(4)
_cell_angle_gamma 90.00
_cell_formula_units_Z 4
_cell_length_a 16.140(2)
_cell_length_b 16.580(2)
_cell_length_c 12.8255(16)
_cell_measurement_reflns_used 3371
_cell_measurement_temperature 100(2)
_cell_measurement_theta_max 26.25
_cell_measurement_theta_min 2.35
_cell_volume 3430.5(7)
_computing_cell_refinement 'Bruker APEX2 v2011.4-0'
_computing_data_collection 'Bruker APEX2 v2011.4-0'
_computing_data_reduction 'Bruker SAINT V7.60A'
_computing_molecular_graphics 'Bruker SHELXTL'
_computing_publication_material 'Bruker SHELXTL'
_computing_structure_refinement 'SHELXS-97 (Sheldrick, 2008)'
_computing_structure_solution Sir2011
_diffrn_ambient_temperature 100(2)
_diffrn_detector_area_resol_mean 512
_diffrn_detector_type '4K CCD area detector APEX II'
_diffrn_measured_fraction_theta_full 0.997
_diffrn_measured_fraction_theta_max 0.866
_diffrn_measurement_device_type 'APEX DUO Kappa 4-axis goniometer'
_diffrn_measurement_method
;
 Fullsphere data collection, phi and omega scans
;
_diffrn_measurement_specimen_support 'magnetic support whith MicroMount'
_diffrn_radiation_monochromator 'Quazar MX Multilayer Optics'
_diffrn_radiation_type MoK\a
_diffrn_radiation_wavelength 0.71073
_diffrn_reflns_av_R_equivalents 0.0615
_diffrn_reflns_av_sigmaI/netI 0.1093
_diffrn_reflns_limit_h_max 22
_diffrn_reflns_limit_h_min -15
_diffrn_reflns_limit_k_max 16
_diffrn_reflns_limit_k_min -21
_diffrn_reflns_limit_l_max 17
_diffrn_reflns_limit_l_min -16
_diffrn_reflns_number 19806
_diffrn_reflns_theta_full 25.00
_diffrn_reflns_theta_max 29.65
_diffrn_reflns_theta_min 2.01
_diffrn_source 'Micorfocus source E025 IuS'
_diffrn_source_current 0.6
_diffrn_source_power 50
_diffrn_source_size '0.2 mm x 0.2 mm fine focus'
_diffrn_source_type 'Bruker APEX DUO'
_exptl_absorpt_coefficient_mu 0.484
_exptl_absorpt_correction_T_max 0.9762
_exptl_absorpt_correction_T_min 0.9093
_exptl_absorpt_correction_type empirical
_exptl_absorpt_process_details
; 
 SADABS Version 2008/1 Bruker-Nonius
 Blessing, Acta Cryst. (1995) A51 33-38
;
_exptl_crystal_colour red
_exptl_crystal_density_diffrn 1.347
_exptl_crystal_description block
_exptl_crystal_F_000 1452
_exptl_crystal_size_max 0.20
_exptl_crystal_size_mid 0.10
_exptl_crystal_size_min 0.05
_refine_diff_density_max 0.426
_refine_diff_density_min -1.032
_refine_diff_density_rms 0.099
_refine_ls_extinction_method none
_refine_ls_goodness_of_fit_ref 1.050
_refine_ls_hydrogen_treatment noref
_refine_ls_matrix_type full
_refine_ls_number_parameters 496
_refine_ls_number_reflns 8392
_refine_ls_number_restraints 204
_refine_ls_restrained_S_all 1.044
_refine_ls_R_factor_all 0.1346
_refine_ls_R_factor_gt 0.0770
_refine_ls_shift/su_max 0.001
_refine_ls_shift/su_mean 0.000
_refine_ls_structure_factor_coef Fsqd
_refine_ls_weighting_details 'calc w=1/[\s^2^(Fo^2^)+(0.0428P)^2^+11.3508P] where P=(Fo^2^+2Fc^2^)/3'
_refine_ls_weighting_scheme calc
_refine_ls_wR_factor_gt 0.1640
_refine_ls_wR_factor_ref 0.1824
_reflns_number_gt 5002
_reflns_number_total 8392
_reflns_threshold_expression >2sigma(I)
_cod_data_source_file ic3008624_si_002_6.cif
_cod_data_source_block mo_cwphpyb_p21c
_cod_original_cell_volume 3430.3(8)
_cod_database_code 4330594

loop_
_symmetry_equiv_pos_as_xyz
'x, y, z'
'-x, y+1/2, -z+1/2'
'-x, -y, -z'
'x, -y-1/2, z-1/2'

loop_
_atom_site_label
_atom_site_type_symbol
_atom_site_fract_x
_atom_site_fract_y
_atom_site_fract_z
_atom_site_U_iso_or_equiv
_atom_site_adp_type
_atom_site_occupancy
_atom_site_symmetry_multiplicity
_atom_site_calc_flag
_atom_site_refinement_flags
_atom_site_disorder_assembly
_atom_site_disorder_group
Fe1 Fe 0.25129(4) 0.55414(4) 0.55895(4) 0.01836(16) Uani 1 1 d . . .
N1 N 0.2326(2) 0.4551(2) 0.4486(2) 0.0210(8) Uani 1 1 d . . .
N2 N 0.2649(2) 0.6513(2) 0.6674(2) 0.0215(8) Uani 1 1 d . . .
O1 O 0.14617(18) 0.59131(19) 0.5209(2) 0.0249(7) Uani 1 1 d . . .
O2 O 0.27171(18) 0.48055(19) 0.6672(2) 0.0231(7) Uani 1 1 d . . .
O3 O 0.33955(17) 0.59083(19) 0.4821(2) 0.0225(7) Uani 1 1 d . . .
C1 C 0.1438(2) 0.4312(3) 0.4441(3) 0.0204(9) Uani 1 1 d . . .
H1A H 0.1271 0.4163 0.5152 0.024 Uiso 1 1 calc R . .
H1B H 0.1375 0.3828 0.3995 0.024 Uiso 1 1 calc R . .
C2 C 0.2834(3) 0.3854(3) 0.4868(3) 0.0222(9) Uani 1 1 d . . .
H2A H 0.3420 0.4026 0.4938 0.027 Uiso 1 1 calc R . .
H2B H 0.2801 0.3420 0.4337 0.027 Uiso 1 1 calc R . .
C3 C 0.2580(3) 0.4798(3) 0.3424(3) 0.0222(10) Uani 1 1 d . . .
H3A H 0.2225 0.5254 0.3188 0.027 Uiso 1 1 calc R . .
H3B H 0.2472 0.4343 0.2939 0.027 Uiso 1 1 calc R . .
C4 C 0.0865(2) 0.4955(3) 0.4027(3) 0.0190(9) Uani 1 1 d . . .
C5 C 0.0266(3) 0.4781(3) 0.3257(3) 0.0212(9) Uani 1 1 d . . .
H5 H 0.0244 0.4256 0.2963 0.025 Uiso 1 1 calc R . .
C6 C -0.0301(3) 0.5360(3) 0.2908(3) 0.0247(10) Uani 1 1 d . . .
H6 H -0.0706 0.5230 0.2381 0.030 Uiso 1 1 calc R . .
C7 C -0.0270(3) 0.6130(3) 0.3338(3) 0.0237(10) Uani 1 1 d . . .
H7 H -0.0656 0.6527 0.3098 0.028 Uiso 1 1 calc R . .
C8 C 0.0322(2) 0.6330(3) 0.4118(3) 0.0193(9) Uani 1 1 d . . .
C9 C 0.0887(2) 0.5734(3) 0.4466(3) 0.0215(10) Uani 1 1 d . . .
C10 C 0.0343(2) 0.7167(3) 0.4554(3) 0.0205(9) Uani 1 1 d . . .
C11 C 0.0177(3) 0.7832(3) 0.3911(3) 0.0271(10) Uani 1 1 d . . .
H11 H 0.0036 0.7748 0.3195 0.032 Uiso 1 1 calc R . .
C12 C 0.0216(3) 0.8611(3) 0.4299(4) 0.0302(11) Uani 1 1 d . . .
H12 H 0.0107 0.9054 0.3845 0.036 Uiso 1 1 calc R . .
C13 C 0.0410(3) 0.8751(3) 0.5341(4) 0.0305(11) Uani 1 1 d . . .
H13 H 0.0435 0.9286 0.5607 0.037 Uiso 1 1 calc R . .
C14 C 0.0568(3) 0.8096(3) 0.5992(3) 0.0288(11) Uani 1 1 d . . .
H14 H 0.0696 0.8184 0.6711 0.035 Uiso 1 1 calc R . .
C15 C 0.0541(3) 0.7318(3) 0.5609(3) 0.0238(10) Uani 1 1 d . . .
H15 H 0.0657 0.6878 0.6066 0.029 Uiso 1 1 calc R . .
C16 C 0.2572(3) 0.3512(3) 0.5902(3) 0.0207(9) Uani 1 1 d . . .
C17 C 0.2365(3) 0.2701(3) 0.5994(3) 0.0267(10) Uani 1 1 d . . .
H17 H 0.2373 0.2360 0.5399 0.032 Uiso 1 1 calc R . .
C18 C 0.2149(3) 0.2391(3) 0.6951(3) 0.0290(11) Uani 1 1 d . . .
H18 H 0.1991 0.1842 0.7011 0.035 Uiso 1 1 calc R . .
C19 C 0.2162(3) 0.2886(3) 0.7818(3) 0.0266(10) Uani 1 1 d . . .
H19 H 0.2026 0.2665 0.8474 0.032 Uiso 1 1 calc R . .
C20 C 0.2370(2) 0.3701(3) 0.7756(3) 0.0209(9) Uani 1 1 d . . .
C21 C 0.2558(2) 0.4016(3) 0.6771(3) 0.0202(9) Uani 1 1 d . . .
C22 C 0.2393(3) 0.4211(3) 0.8711(3) 0.0224(10) Uani 1 1 d . . .
C23 C 0.1798(3) 0.4115(3) 0.9464(3) 0.0258(10) Uani 1 1 d . . .
H23 H 0.1371 0.3726 0.9360 0.031 Uiso 1 1 calc R . .
C24 C 0.1821(3) 0.4581(3) 1.0369(3) 0.0327(12) Uani 1 1 d . . .
H24 H 0.1411 0.4511 1.0876 0.039 Uiso 1 1 calc R . .
C25 C 0.2440(3) 0.5144(3) 1.0526(3) 0.0326(11) Uani 1 1 d . . .
H25 H 0.2450 0.5465 1.1140 0.039 Uiso 1 1 calc R . .
C26 C 0.3046(3) 0.5246(3) 0.9803(3) 0.0335(12) Uani 1 1 d . . .
H26 H 0.3474 0.5631 0.9919 0.040 Uiso 1 1 calc R . .
C27 C 0.3022(3) 0.4780(3) 0.8906(3) 0.0285(11) Uani 1 1 d . . .
H27 H 0.3441 0.4848 0.8410 0.034 Uiso 1 1 calc R . .
C28 C 0.3475(3) 0.5047(3) 0.3344(3) 0.0243(10) Uani 1 1 d . . .
C29 C 0.3931(3) 0.4777(3) 0.2512(3) 0.0321(12) Uani 1 1 d . . .
H29 H 0.3699 0.4382 0.2052 0.039 Uiso 1 1 calc R . .
C30 C 0.4719(3) 0.5072(4) 0.2340(3) 0.0393(14) Uani 1 1 d . . .
H30 H 0.5023 0.4887 0.1764 0.047 Uiso 1 1 calc R . .
C31 C 0.5056(3) 0.5637(3) 0.3019(3) 0.0334(12) Uani 1 1 d . A .
H31 H 0.5597 0.5835 0.2901 0.040 Uiso 1 1 calc R . .
C32 C 0.4632(3) 0.5928(3) 0.3870(3) 0.0240(10) Uani 1 1 d . . .
C33 C 0.3829(2) 0.5610(3) 0.4028(3) 0.0212(9) Uani 1 1 d . A .
C34 C 0.4984(3) 0.6559(3) 0.4563(3) 0.0277(8) Uani 0.50 1 d PDU A 1
C35 C 0.5185(8) 0.7278(5) 0.4069(6) 0.0352(13) Uani 0.50 1 d PDU A 1
H35 H 0.5091 0.7331 0.3338 0.042 Uiso 0.50 1 calc PR A 1
C36 C 0.5524(7) 0.7920(5) 0.4640(8) 0.0382(15) Uani 0.50 1 d PDU A 1
H36 H 0.5685 0.8401 0.4297 0.046 Uiso 0.50 1 calc PR A 1
C37 C 0.5623(8) 0.7852(6) 0.5701(7) 0.0349(15) Uani 0.50 1 d PDU A 1
H37 H 0.5875 0.8278 0.6092 0.042 Uiso 0.50 1 calc PR A 1
C38 C 0.5357(9) 0.7167(6) 0.6206(5) 0.0313(13) Uani 0.50 1 d PDU A 1
H38 H 0.5401 0.7137 0.6945 0.038 Uiso 0.50 1 calc PR A 1
C39 C 0.5028(14) 0.6523(7) 0.5642(4) 0.0277(12) Uani 0.50 1 d PDU A 1
H39 H 0.4833 0.6059 0.5993 0.033 Uiso 0.50 1 calc PR A 1
C34' C 0.4984(3) 0.6559(3) 0.4563(3) 0.0277(8) Uani 0.50 1 d PDU A 2
C35' C 0.5368(7) 0.7272(5) 0.4249(6) 0.0339(13) Uani 0.50 1 d PDU A 2
H35' H 0.5405 0.7382 0.3525 0.041 Uiso 0.50 1 calc PR A 2
C36' C 0.5700(7) 0.7825(5) 0.4968(7) 0.0357(14) Uani 0.50 1 d PDU A 2
H36' H 0.5931 0.8317 0.4733 0.043 Uiso 0.50 1 calc PR A 2
C37' C 0.5692(7) 0.7658(6) 0.6014(7) 0.0319(15) Uani 0.50 1 d PDU A 2
H37' H 0.5905 0.8036 0.6510 0.038 Uiso 0.50 1 calc PR A 2
C38' C 0.5369(8) 0.6929(6) 0.6336(5) 0.0286(14) Uani 0.50 1 d PDU A 2
H38' H 0.5388 0.6797 0.7057 0.034 Uiso 0.50 1 calc PR A 2
C39' C 0.5019(14) 0.6388(7) 0.5625(4) 0.0270(12) Uani 0.50 1 d PDU A 2
H39' H 0.4800 0.5893 0.5867 0.032 Uiso 0.50 1 calc PR A 2
C40 C 0.2251(3) 0.6470(3) 0.7575(3) 0.0265(10) Uani 1 1 d . . .
H40 H 0.1940 0.5998 0.7715 0.032 Uiso 1 1 calc R . .
C41 C 0.2272(3) 0.7078(3) 0.8304(3) 0.0308(11) Uani 1 1 d . . .
H41 H 0.1976 0.7028 0.8930 0.037 Uiso 1 1 calc R . .
C42 C 0.2724(3) 0.7756(3) 0.8113(4) 0.0373(13) Uani 1 1 d . . .
H42 H 0.2749 0.8184 0.8607 0.045 Uiso 1 1 calc R . .
C43 C 0.3146(3) 0.7814(3) 0.7194(4) 0.0375(12) Uani 1 1 d . . .
H43 H 0.3463 0.8281 0.7046 0.045 Uiso 1 1 calc R . .
C44 C 0.3098(3) 0.7178(3) 0.6495(3) 0.0264(10) Uani 1 1 d . . .
H44 H 0.3393 0.7214 0.5866 0.032 Uiso 1 1 calc R . .

loop_
_atom_site_aniso_label
_atom_site_aniso_U_11
_atom_site_aniso_U_22
_atom_site_aniso_U_33
_atom_site_aniso_U_23
_atom_site_aniso_U_13
_atom_site_aniso_U_12
Fe1 0.0162(3) 0.0276(4) 0.0111(2) -0.0018(3) -0.00170(19) 0.0000(3)
N1 0.0164(17) 0.031(2) 0.0153(15) 0.0030(16) -0.0011(13) 0.0008(15)
N2 0.0191(18) 0.030(2) 0.0155(15) -0.0030(15) -0.0033(13) 0.0010(16)
O1 0.0203(15) 0.032(2) 0.0222(14) -0.0096(14) -0.0058(12) 0.0011(13)
O2 0.0283(17) 0.0237(18) 0.0171(13) -0.0012(13) -0.0036(12) 0.0005(13)
O3 0.0204(15) 0.0303(19) 0.0168(13) -0.0015(13) 0.0028(11) -0.0004(13)
C1 0.018(2) 0.025(3) 0.0178(18) -0.0011(18) -0.0005(15) 0.0003(17)
C2 0.024(2) 0.028(3) 0.0140(17) -0.0035(18) -0.0021(16) 0.0054(19)
C3 0.021(2) 0.032(3) 0.0135(18) -0.0038(18) -0.0010(15) -0.0022(19)
C4 0.017(2) 0.025(3) 0.0154(17) -0.0010(17) -0.0004(15) -0.0001(17)
C5 0.023(2) 0.025(3) 0.0152(18) -0.0008(18) -0.0004(16) -0.0049(18)
C6 0.018(2) 0.037(3) 0.0187(19) 0.0026(19) -0.0056(16) -0.0034(19)
C7 0.017(2) 0.037(3) 0.0170(18) 0.0024(19) -0.0013(15) -0.0025(19)
C8 0.015(2) 0.028(3) 0.0145(17) 0.0008(17) 0.0000(15) 0.0026(17)
C9 0.016(2) 0.032(3) 0.0160(18) -0.0002(18) -0.0032(15) -0.0024(18)
C10 0.013(2) 0.028(3) 0.0203(19) -0.0006(18) 0.0041(15) 0.0012(17)
C11 0.029(2) 0.034(3) 0.0184(19) 0.001(2) -0.0009(17) 0.003(2)
C12 0.034(3) 0.024(3) 0.032(2) 0.005(2) 0.002(2) 0.002(2)
C13 0.031(3) 0.025(3) 0.036(2) -0.005(2) 0.004(2) 0.003(2)
C14 0.032(3) 0.033(3) 0.022(2) -0.004(2) 0.0021(18) 0.003(2)
C15 0.023(2) 0.028(3) 0.0199(19) -0.0010(19) 0.0018(16) 0.0027(19)
C16 0.021(2) 0.026(3) 0.0145(17) 0.0023(17) -0.0051(15) 0.0017(18)
C17 0.030(2) 0.029(3) 0.021(2) 0.002(2) -0.0075(17) 0.001(2)
C18 0.036(3) 0.025(3) 0.026(2) 0.005(2) -0.0061(19) -0.004(2)
C19 0.033(3) 0.029(3) 0.0174(19) 0.0052(19) -0.0050(17) 0.001(2)
C20 0.017(2) 0.030(3) 0.0159(18) 0.0007(18) -0.0071(15) -0.0011(18)
C21 0.017(2) 0.026(3) 0.0172(18) -0.0024(18) -0.0056(15) 0.0017(17)
C22 0.020(2) 0.032(3) 0.0149(18) 0.0019(18) -0.0074(15) 0.0052(18)
C23 0.027(2) 0.030(3) 0.020(2) 0.0052(19) -0.0007(17) 0.001(2)
C24 0.035(3) 0.043(3) 0.020(2) 0.002(2) 0.0030(18) 0.007(2)
C25 0.044(3) 0.036(3) 0.018(2) -0.005(2) -0.0051(19) 0.008(2)
C26 0.033(3) 0.046(3) 0.020(2) -0.004(2) -0.0070(18) -0.002(2)
C27 0.025(2) 0.044(3) 0.0162(19) -0.002(2) -0.0027(17) 0.001(2)
C28 0.022(2) 0.036(3) 0.0146(18) -0.0026(19) -0.0026(16) 0.0015(19)
C29 0.026(2) 0.057(4) 0.0134(18) -0.010(2) -0.0029(17) -0.004(2)
C30 0.025(2) 0.080(4) 0.0136(19) -0.006(2) 0.0030(17) 0.000(3)
C31 0.018(2) 0.064(4) 0.0184(19) -0.001(2) 0.0003(16) 0.001(2)
C32 0.020(2) 0.038(3) 0.0139(18) 0.0041(19) 0.0005(15) 0.0057(19)
C33 0.019(2) 0.036(3) 0.0088(15) 0.0007(18) -0.0010(14) 0.0047(19)
C34 0.0219(16) 0.0328(19) 0.0288(15) 0.0020(14) 0.0050(13) -0.0008(15)
C35 0.031(3) 0.038(2) 0.036(2) 0.009(2) 0.001(2) -0.005(2)
C36 0.037(3) 0.035(3) 0.042(3) 0.011(2) 0.002(3) -0.006(3)
C37 0.036(3) 0.029(3) 0.040(3) 0.004(3) 0.007(3) -0.007(3)
C38 0.034(2) 0.028(3) 0.032(2) -0.002(2) 0.008(2) -0.006(3)
C39 0.026(2) 0.030(3) 0.027(2) -0.003(2) 0.007(2) -0.003(3)
C34' 0.0219(16) 0.0328(19) 0.0288(15) 0.0020(14) 0.0050(13) -0.0008(15)
C35' 0.030(3) 0.038(3) 0.034(2) 0.009(2) 0.000(2) -0.003(2)
C36' 0.035(3) 0.033(3) 0.039(3) 0.009(2) 0.001(3) -0.005(2)
C37' 0.034(3) 0.027(3) 0.035(3) 0.001(3) 0.007(3) -0.004(3)
C38' 0.031(3) 0.024(3) 0.031(2) -0.003(2) 0.006(2) -0.003(3)
C39' 0.025(2) 0.029(3) 0.027(2) -0.004(2) 0.006(2) -0.002(3)
C40 0.024(2) 0.036(3) 0.0193(19) -0.008(2) -0.0017(17) -0.002(2)
C41 0.026(2) 0.045(3) 0.022(2) -0.012(2) 0.0016(18) -0.003(2)
C42 0.043(3) 0.039(3) 0.030(2) -0.019(2) -0.004(2) -0.003(2)
C43 0.043(3) 0.034(3) 0.036(3) -0.012(2) 0.003(2) -0.002(2)
C44 0.028(2) 0.029(3) 0.022(2) -0.0022(19) -0.0008(18) 0.002(2)

loop_
_atom_type_symbol
_atom_type_description
_atom_type_scat_dispersion_real
_atom_type_scat_dispersion_imag
_atom_type_scat_source
C C 0.0033 0.0016 'International Tables Vol C Tables 4.2.6.8 and 6.1.1.4'
H H 0.0000 0.0000 'International Tables Vol C Tables 4.2.6.8 and 6.1.1.4'
N N 0.0061 0.0033 'International Tables Vol C Tables 4.2.6.8 and 6.1.1.4'
O O 0.0106 0.0060 'International Tables Vol C Tables 4.2.6.8 and 6.1.1.4'
Fe Fe 0.3463 0.8444 'International Tables Vol C Tables 4.2.6.8 and 6.1.1.4'

loop_
_geom_angle_atom_site_label_1
_geom_angle_atom_site_label_2
_geom_angle_atom_site_label_3
_geom_angle
O1 Fe1 O3 117.45(13)
O1 Fe1 O2 123.40(14)
O3 Fe1 O2 119.13(13)
O1 Fe1 N2 89.76(13)
O3 Fe1 N2 91.91(13)
O2 Fe1 N2 89.78(13)
O1 Fe1 N1 88.43(13)
O3 Fe1 N1 89.70(13)
O2 Fe1 N1 90.48(13)
N2 Fe1 N1 177.99(13)
C1 N1 C2 109.0(3)
C1 N1 C3 109.2(3)
C2 N1 C3 110.4(3)
C1 N1 Fe1 109.8(2)
C2 N1 Fe1 107.9(2)
C3 N1 Fe1 110.5(3)
C40 N2 C44 117.8(4)
C40 N2 Fe1 118.6(3)
C44 N2 Fe1 123.6(3)
C9 O1 Fe1 136.0(3)
C21 O2 Fe1 132.6(3)
C33 O3 Fe1 134.8(3)
N1 C1 C4 114.1(4)
N1 C2 C16 114.4(3)
N1 C3 C28 115.3(3)
C5 C4 C9 118.9(4)
C5 C4 C1 120.9(4)
C9 C4 C1 120.1(3)
C4 C5 C6 121.5(4)
C5 C6 C7 119.4(4)
C6 C7 C8 121.0(4)
C7 C8 C9 118.8(4)
C7 C8 C10 119.5(4)
C9 C8 C10 121.7(4)
O1 C9 C8 119.8(4)
O1 C9 C4 119.7(4)
C8 C9 C4 120.5(4)
C11 C10 C15 117.5(4)
C11 C10 C8 120.6(4)
C15 C10 C8 121.9(4)
C12 C11 C10 121.2(4)
C13 C12 C11 120.7(4)
C12 C13 C14 118.8(5)
C15 C14 C13 120.9(4)
C14 C15 C10 120.9(4)
C17 C16 C21 120.2(4)
C17 C16 C2 120.7(4)
C21 C16 C2 119.1(4)
C18 C17 C16 120.1(4)
C19 C18 C17 119.7(5)
C18 C19 C20 121.8(4)
C19 C20 C21 118.0(4)
C19 C20 C22 120.2(4)
C21 C20 C22 121.8(4)
O2 C21 C16 120.2(4)
O2 C21 C20 119.6(4)
C16 C21 C20 120.2(4)
C23 C22 C27 117.6(4)
C23 C22 C20 120.5(4)
C27 C22 C20 121.9(4)
C22 C23 C24 120.9(4)
C25 C24 C23 119.9(4)
C24 C25 C26 120.7(4)
C25 C26 C27 119.3(5)
C26 C27 C22 121.6(4)
C33 C28 C29 118.9(4)
C33 C28 C3 121.1(4)
C29 C28 C3 119.6(4)
C30 C29 C28 121.2(4)
C31 C30 C29 119.0(4)
C30 C31 C32 122.4(4)
C31 C32 C33 117.2(4)
C31 C32 C34 121.9(4)
C33 C32 C34 120.9(4)
O3 C33 C28 120.6(4)
O3 C33 C32 118.0(4)
C28 C33 C32 121.2(4)
C39 C34 C35 119.1(6)
C39 C34 C32 125.3(5)
C35 C34 C32 115.1(5)
C34 C35 C36 120.5(6)
C37 C36 C35 119.4(7)
C36 C37 C38 120.3(7)
C37 C38 C39 120.5(6)
C34 C39 C38 119.7(6)
C37' C36' C35' 119.9(7)
C36' C37' C38' 118.9(7)
C37' C38' C39' 121.2(6)
N2 C40 C41 123.0(5)
C42 C41 C40 118.9(4)
C41 C42 C43 119.3(5)
C42 C43 C44 118.8(5)
N2 C44 C43 122.2(4)

loop_
_geom_bond_atom_site_label_1
_geom_bond_atom_site_label_2
_geom_bond_distance
Fe1 O1 1.856(3)
Fe1 O3 1.860(3)
Fe1 O2 1.870(3)
Fe1 N2 2.135(4)
Fe1 N1 2.182(4)
N1 C1 1.487(5)
N1 C2 1.491(5)
N1 C3 1.491(5)
N2 C40 1.341(5)
N2 C44 1.344(6)
O1 C9 1.342(5)
O2 C21 1.340(5)
O3 C33 1.347(5)
C1 C4 1.498(6)
C2 C16 1.515(5)
C3 C28 1.509(6)
C4 C5 1.390(5)
C4 C9 1.409(6)
C5 C6 1.390(6)
C6 C7 1.392(7)
C7 C8 1.401(5)
C8 C9 1.408(6)
C8 C10 1.496(6)
C10 C11 1.398(6)
C10 C15 1.403(5)
C11 C12 1.386(7)
C12 C13 1.383(6)
C13 C14 1.389(7)
C14 C15 1.381(7)
C16 C17 1.390(6)
C16 C21 1.394(6)
C17 C18 1.386(6)
C18 C19 1.381(6)
C19 C20 1.395(6)
C20 C21 1.409(6)
C20 C22 1.488(6)
C22 C23 1.391(6)
C22 C27 1.403(6)
C23 C24 1.394(6)
C24 C25 1.377(7)
C25 C26 1.378(7)
C26 C27 1.385(6)
C28 C33 1.390(6)
C28 C29 1.390(6)
C29 C30 1.387(7)
C30 C31 1.379(7)
C31 C32 1.392(6)
C32 C33 1.419(6)
C32 C34 1.476(6)
C34 C39 1.384(6)
C34 C35 1.393(8)
C35 C36 1.395(9)
C36 C37 1.369(10)
C37 C38 1.383(9)
C38 C39 1.386(8)
C35' C36' 1.396(9)
C36' C37' 1.370(10)
C37' C38' 1.385(9)
C38' C39' 1.387(8)
C40 C41 1.376(6)
C41 C42 1.367(7)
C42 C43 1.382(7)
C43 C44 1.385(6)

loop_
_geom_torsion_atom_site_label_1
_geom_torsion_atom_site_label_2
_geom_torsion_atom_site_label_3
_geom_torsion_atom_site_label_4
_geom_torsion
O1 Fe1 N1 C1 -33.4(3)
O3 Fe1 N1 C1 -150.9(3)
O2 Fe1 N1 C1 90.0(3)
N2 Fe1 N1 C1 -7(4)
O1 Fe1 N1 C2 -152.1(3)
O3 Fe1 N1 C2 90.4(3)
O2 Fe1 N1 C2 -28.7(3)
N2 Fe1 N1 C2 -126(4)
O1 Fe1 N1 C3 87.1(3)
O3 Fe1 N1 C3 -30.3(3)
O2 Fe1 N1 C3 -149.5(3)
N2 Fe1 N1 C3 113(4)
O1 Fe1 N2 C40 76.0(3)
O3 Fe1 N2 C40 -166.6(3)
O2 Fe1 N2 C40 -47.4(3)
N1 Fe1 N2 C40 50(4)
O1 Fe1 N2 C44 -102.3(3)
O3 Fe1 N2 C44 15.1(3)
O2 Fe1 N2 C44 134.3(3)
N1 Fe1 N2 C44 -128(4)
O3 Fe1 O1 C9 79.5(4)
O2 Fe1 O1 C9 -98.9(4)
N2 Fe1 O1 C9 171.5(4)
N1 Fe1 O1 C9 -9.3(4)
O1 Fe1 O2 C21 71.0(4)
O3 Fe1 O2 C21 -107.3(4)
N2 Fe1 O2 C21 160.6(4)
N1 Fe1 O2 C21 -17.4(4)
O1 Fe1 O3 C33 -98.3(4)
O2 Fe1 O3 C33 80.2(4)
N2 Fe1 O3 C33 171.0(4)
N1 Fe1 O3 C33 -10.2(4)
C2 N1 C1 C4 -177.7(3)
C3 N1 C1 C4 -57.0(4)
Fe1 N1 C1 C4 64.3(3)
C1 N1 C2 C16 -54.9(4)
C3 N1 C2 C16 -174.9(3)
Fe1 N1 C2 C16 64.3(4)
C1 N1 C3 C28 -179.2(4)
C2 N1 C3 C28 -59.3(5)
Fe1 N1 C3 C28 59.9(4)
N1 C1 C4 C5 131.7(4)
N1 C1 C4 C9 -52.7(5)
C9 C4 C5 C6 0.6(6)
C1 C4 C5 C6 176.3(4)
C4 C5 C6 C7 0.0(6)
C5 C6 C7 C8 -0.2(6)
C6 C7 C8 C9 -0.2(6)
C6 C7 C8 C10 179.4(4)
Fe1 O1 C9 C8 -153.0(3)
Fe1 O1 C9 C4 26.0(6)
C7 C8 C9 O1 179.7(4)
C10 C8 C9 O1 0.2(6)
C7 C8 C9 C4 0.8(6)
C10 C8 C9 C4 -178.7(4)
C5 C4 C9 O1 -179.9(4)
C1 C4 C9 O1 4.4(6)
C5 C4 C9 C8 -1.0(6)
C1 C4 C9 C8 -176.7(4)
C7 C8 C10 C11 -36.8(6)
C9 C8 C10 C11 142.8(4)
C7 C8 C10 C15 144.3(4)
C9 C8 C10 C15 -36.2(6)
C15 C10 C11 C12 0.7(6)
C8 C10 C11 C12 -178.3(4)
C10 C11 C12 C13 -0.8(7)
C11 C12 C13 C14 0.1(7)
C12 C13 C14 C15 0.7(7)
C13 C14 C15 C10 -0.8(7)
C11 C10 C15 C14 0.1(6)
C8 C10 C15 C14 179.1(4)
N1 C2 C16 C17 123.8(4)
N1 C2 C16 C21 -57.6(5)
C21 C16 C17 C18 -0.3(7)
C2 C16 C17 C18 178.2(4)
C16 C17 C18 C19 -1.9(7)
C17 C18 C19 C20 1.6(7)
C18 C19 C20 C21 0.9(6)
C18 C19 C20 C22 -178.9(4)
Fe1 O2 C21 C16 32.6(6)
Fe1 O2 C21 C20 -146.8(3)
C17 C16 C21 O2 -176.6(4)
C2 C16 C21 O2 4.8(6)
C17 C16 C21 C20 2.8(6)
C2 C16 C21 C20 -175.8(4)
C19 C20 C21 O2 176.4(4)
C22 C20 C21 O2 -3.8(6)
C19 C20 C21 C16 -3.0(6)
C22 C20 C21 C16 176.7(4)
C19 C20 C22 C23 -39.2(6)
C21 C20 C22 C23 141.1(4)
C19 C20 C22 C27 138.5(5)
C21 C20 C22 C27 -41.2(6)
C27 C22 C23 C24 1.2(7)
C20 C22 C23 C24 179.0(4)
C22 C23 C24 C25 -0.2(7)
C23 C24 C25 C26 -0.8(7)
C24 C25 C26 C27 0.7(7)
C25 C26 C27 C22 0.4(7)
C23 C22 C27 C26 -1.4(7)
C20 C22 C27 C26 -179.1(4)
N1 C3 C28 C33 -50.5(6)
N1 C3 C28 C29 136.4(4)
C33 C28 C29 C30 -1.5(7)
C3 C28 C29 C30 171.8(5)
C28 C29 C30 C31 0.7(8)
C29 C30 C31 C32 -0.4(8)
C30 C31 C32 C33 0.8(7)
C30 C31 C32 C34 -177.2(5)
Fe1 O3 C33 C28 25.5(6)
Fe1 O3 C33 C32 -158.8(3)
C29 C28 C33 O3 177.5(4)
C3 C28 C33 O3 4.3(6)
C29 C28 C33 C32 2.0(7)
C3 C28 C33 C32 -171.2(4)
C31 C32 C33 O3 -177.3(4)
C34 C32 C33 O3 0.8(6)
C31 C32 C33 C28 -1.6(6)
C34 C32 C33 C28 176.4(4)
C31 C32 C34 C39 -130.7(14)
C33 C32 C34 C39 51.3(14)
C31 C32 C34 C35 57.7(8)
C33 C32 C34 C35 -120.3(7)
C39 C34 C35 C36 7.9(18)
C32 C34 C35 C36 -179.9(9)
C34 C35 C36 C37 -3.0(17)
C35 C36 C37 C38 -2.7(18)
C36 C37 C38 C39 3(2)
C35 C34 C39 C38 -7(2)
C32 C34 C39 C38 -178.5(12)
C37 C38 C39 C34 2(3)
C35' C36' C37' C38' 1.4(17)
C36' C37' C38' C39' -3(2)
C44 N2 C40 C41 1.1(6)
Fe1 N2 C40 C41 -177.3(3)
N2 C40 C41 C42 -0.6(7)
C40 C41 C42 C43 0.2(8)
C41 C42 C43 C44 -0.2(8)
C40 N2 C44 C43 -1.1(7)
Fe1 N2 C44 C43 177.2(4)
C42 C43 C44 N2 0.7(7)
